data_4345307
loop_
_publ_author_name
'Petrus, Rafa\/l'
'Utko, J\'ozef'
'Lis, Tadeusz'
'Sobota, Piotr'

_publ_section_title
;
 Impact of Group 13 Metals on Cp2TiCl2 Reduction and Structural
 Characterization of Resulting Compounds
;
_journal_name_full 'Inorganic Chemistry'
_journal_paper_doi 10.1021/acs.inorgchem.6b02824
_journal_year 2017
_chemical_formula_moiety 'C18 H46 Cl4 In2 O12'
_chemical_formula_sum 'C18 H46 Cl4 In2 O12'
_chemical_formula_weight 825.99
_space_group_crystal_system triclinic
_space_group_IT_number 2
_space_group_name_Hall '-P 1'
_space_group_name_H-M_alt 'P -1'
_symmetry_space_group_name_Hall '-P 1'
_symmetry_space_group_name_H-M 'P -1'
_atom_sites_solution_hydrogens geom
_audit_creation_method SHELXL-2014/7
_cell_angle_alpha 90.66(3)
_cell_angle_beta 110.30(4)
_cell_angle_gamma 112.72(3)
_cell_formula_units_Z 1
_cell_length_a 8.848(3)
_cell_length_b 9.437(3)
_cell_length_c 10.924(4)
_cell_measurement_reflns_used 6369
_cell_measurement_temperature 100(2)
_cell_measurement_theta_max 36.6900
_cell_measurement_theta_min 2.8390
_cell_volume 777.9(6)
_computing_cell_refinement 'CrysAlis PRO (Agilent, 2011)'
_computing_data_collection 'CrysAlis PRO (Agilent, 2011)'
_computing_data_reduction 'CrysAlis PRO (Agilent, 2011)'
_computing_molecular_graphics 'DIAMOND  (Brandenburg, 2007)'
_computing_publication_material 'SHELXL-2014/7 (Sheldrick, 2014)'
_computing_structure_refinement 'SHELXL-2014/7 (Sheldrick, 2014)'
_computing_structure_solution 'SHELXS-2014/7 (Sheldrick, 2014)'
_diffrn_ambient_temperature 100(2)
_diffrn_measured_fraction_theta_full 0.995
_diffrn_measured_fraction_theta_max 0.612
_diffrn_measurement_device_type 'PX Xcalibur'
_diffrn_measurement_method '\w and \f'
_diffrn_radiation_type MoK\a
_diffrn_radiation_wavelength 0.71073
_diffrn_reflns_av_R_equivalents 0.0394
_diffrn_reflns_av_unetI/netI 0.0518
_diffrn_reflns_Laue_measured_fraction_full 0.995
_diffrn_reflns_Laue_measured_fraction_max 0.612
_diffrn_reflns_limit_h_max 14
_diffrn_reflns_limit_h_min -11
_diffrn_reflns_limit_k_max 12
_diffrn_reflns_limit_k_min -14
_diffrn_reflns_limit_l_max 14
_diffrn_reflns_limit_l_min -18
_diffrn_reflns_number 9345
_diffrn_reflns_point_group_measured_fraction_full 0.995
_diffrn_reflns_point_group_measured_fraction_max 0.612
_diffrn_reflns_theta_full 25.500
_diffrn_reflns_theta_max 36.775
_diffrn_reflns_theta_min 2.845
_diffrn_source 'Enhance (Mo) X-ray Source'
_exptl_absorpt_coefficient_mu 1.877
_exptl_absorpt_correction_T_max 0.885
_exptl_absorpt_correction_T_min 0.663
_exptl_absorpt_correction_type analytical
_exptl_absorpt_process_details
;
CrysAlisPro, Agilent Technologies,
Version 1.171.36.28 (release 01-02-2013 CrysAlis171 .NET)
(compiled Feb  1 2013,16:14:44)
Analytical numeric absorption correction using a multifaceted crystal
model based on expressions derived by R.C. Clark & J.S. Reid.
(Clark, R. C. & Reid, J. S. (1995). Acta Cryst. A51, 887-897)
;
_exptl_crystal_colour colorless
_exptl_crystal_density_diffrn 1.763
_exptl_crystal_description needle
_exptl_crystal_F_000 416
_exptl_crystal_size_max 0.324
_exptl_crystal_size_mid 0.132
_exptl_crystal_size_min 0.092
_refine_diff_density_max 1.011
_refine_diff_density_min -0.889
_refine_diff_density_rms 0.167
_refine_ls_extinction_method none
_refine_ls_goodness_of_fit_ref 1.080
_refine_ls_hydrogen_treatment constr
_refine_ls_matrix_type full
_refine_ls_number_parameters 196
_refine_ls_number_reflns 4759
_refine_ls_number_restraints 0
_refine_ls_restrained_S_all 1.080
_refine_ls_R_factor_all 0.0468
_refine_ls_R_factor_gt 0.0392
_refine_ls_shift/su_max 0.001
_refine_ls_shift/su_mean 0.000
_refine_ls_structure_factor_coef Fsqd
_refine_ls_weighting_details 'w=1/[\s^2^(Fo^2^)+(0.0545P)^2^] where P=(Fo^2^+2Fc^2^)/3'
_refine_ls_weighting_scheme calc
_refine_ls_wR_factor_gt 0.0957
_refine_ls_wR_factor_ref 0.0975
_reflns_Friedel_coverage 0.000
_reflns_number_gt 4082
_reflns_number_total 4759
_reflns_threshold_expression 'I > 2\s(I)'
_cod_data_source_file ic6b02824_si_001.cif
_cod_data_source_block 9
_cod_original_cell_volume 777.9(5)
_cod_database_code 4345307
_shelx_shelxl_version_number 2014/7
_shelx_space_group_comment
;
The symmetry employed for this shelxl refinement is uniquely defined
by the following loop, which should always be used as a source of
symmetry information in preference to the above space-group names.
They are only intended as comments.
;
_shelx_estimated_absorpt_t_min 0.582
_shelx_estimated_absorpt_t_max 0.846

loop_
_space_group_symop_operation_xyz
'x, y, z'
'-x, -y, -z'

loop_
_atom_site_label
_atom_site_type_symbol
_atom_site_fract_x
_atom_site_fract_y
_atom_site_fract_z
_atom_site_U_iso_or_equiv
_atom_site_adp_type
_atom_site_occupancy
_atom_site_site_symmetry_order
_atom_site_calc_flag
_atom_site_refinement_flags_posn
_atom_site_refinement_flags_adp
_atom_site_refinement_flags_occupancy
_atom_site_disorder_assembly
_atom_site_disorder_group
In1 In 0.59926(3) 0.40635(3) 0.61250(2) 0.01249(7) Uani 1 1 d . . . . .
Cl1 Cl 0.49485(11) 0.23724(10) 0.75935(8) 0.01963(17) Uani 1 1 d . . . . .
Cl2 Cl 0.87757(11) 0.38404(11) 0.66572(10) 0.02438(19) Uani 1 1 d . . . . .
O1A O 0.3571(3) 0.4344(3) 0.5225(2) 0.0140(4) Uani 1 1 d . . . . .
C1A C 0.1941(4) 0.3489(4) 0.5357(3) 0.0160(6) Uani 1 1 d . . . . .
H1A1 H 0.1382 0.4205 0.5408 0.019 Uiso 1 1 calc R U . . .
H1A2 H 0.2178 0.3076 0.6199 0.019 Uiso 1 1 calc R U . . .
C2A C 0.0661(4) 0.2155(4) 0.4238(3) 0.0181(7) Uani 1 1 d . . . . .
H2A1 H -0.0491 0.1678 0.4342 0.022 Uiso 1 1 calc R U . . .
H2A2 H 0.0460 0.2548 0.3386 0.022 Uiso 1 1 calc R U . . .
O2A O 0.1341(3) 0.1000(3) 0.4224(2) 0.0174(5) Uani 1 1 d . . . . .
C3A C 0.0212(5) -0.0227(4) 0.3105(4) 0.0224(7) Uani 1 1 d . . . . .
H3A1 H -0.1001 -0.0660 0.3082 0.034 Uiso 1 1 calc R U . . .
H3A2 H 0.0641 -0.1049 0.3180 0.034 Uiso 1 1 calc R U . . .
H3A3 H 0.0223 0.0190 0.2289 0.034 Uiso 1 1 calc R U . . .
O1B O 0.4605(3) 0.2130(3) 0.4399(2) 0.0157(4) Uani 1 1 d . . . . .
H1B H 0.3507 0.1678 0.4208 0.024 Uiso 1 1 calc R U . . .
C1B C 0.5139(5) 0.1212(4) 0.3741(4) 0.0206(7) Uani 1 1 d . . . . .
H1B1 H 0.4080 0.0324 0.3120 0.025 Uiso 1 1 calc R U . . .
H1B2 H 0.5873 0.0790 0.4399 0.025 Uiso 1 1 calc R U . . .
C2B C 0.6181(5) 0.2185(4) 0.2995(4) 0.0233(7) Uani 1 1 d . . . . .
H2B1 H 0.7235 0.3079 0.3613 0.028 Uiso 1 1 calc R U . . .
H2B2 H 0.6592 0.1554 0.2570 0.028 Uiso 1 1 calc R U . . .
O2B O 0.5098(4) 0.2735(3) 0.2013(3) 0.0265(6) Uani 1 1 d . . . . .
C3B C 0.6054(6) 0.3673(5) 0.1267(4) 0.0368(10) Uani 1 1 d . . . . .
H3B1 H 0.7094 0.4570 0.1868 0.055 Uiso 1 1 calc R U . . .
H3B2 H 0.5281 0.4042 0.0603 0.055 Uiso 1 1 calc R U . . .
H3B3 H 0.6436 0.3047 0.0824 0.055 Uiso 1 1 calc R U . . .
O1C O 0.7191(4) 0.6142(3) 0.7740(2) 0.0215(5) Uani 1 1 d . . . . .
H1C H 0.6722 0.6726 0.7860 0.032 Uiso 1 1 calc R U . A 1
C1C C 0.8403(14) 0.6020(14) 0.9051(13) 0.021(2) Uani 0.502(9) 1 d . . P B 1
H1C1 H 0.7696 0.5532 0.9585 0.025 Uiso 0.502(9) 1 calc R U P B 1
H1C2 H 0.8948 0.5329 0.8901 0.025 Uiso 0.502(9) 1 calc R U P B 1
C2C C 0.9841(10) 0.7557(11) 0.9818(8) 0.0178(16) Uani 0.502(9) 1 d . . P B 1
H2C1 H 0.9322 0.8308 0.9861 0.021 Uiso 0.502(9) 1 calc R U P B 1
H2C2 H 1.0449 0.7436 1.0734 0.021 Uiso 0.502(9) 1 calc R U P B 1
O2C O 1.1079(6) 0.8132(6) 0.9202(5) 0.0218(15) Uani 0.502(9) 1 d . . P B 1
C4C C 0.7934(15) 0.6132(15) 0.9134(12) 0.019(2) Uani 0.498(9) 1 d . . P B 2
H4C1 H 0.7574 0.5049 0.9312 0.023 Uiso 0.498(9) 1 calc R U P B 2
H4C2 H 0.7525 0.6697 0.9625 0.023 Uiso 0.498(9) 1 calc R U P B 2
C5C C 0.9889(11) 0.6920(10) 0.9546(8) 0.0194(17) Uani 0.498(9) 1 d . . P B 2
H5C1 H 1.0466 0.6665 1.0413 0.023 Uiso 0.498(9) 1 calc R U P B 2
H5C2 H 1.0242 0.6534 0.8891 0.023 Uiso 0.498(9) 1 calc R U P B 2
O3C O 1.0472(7) 0.8557(6) 0.9648(5) 0.0211(15) Uani 0.498(9) 1 d . . P B 2
C3C C 1.2409(5) 0.9456(5) 0.9913(4) 0.0324(9) Uani 1 1 d . . . . .
H3C1 H 1.3145 0.9242 1.0727 0.049 Uiso 1 1 calc R U . B 1
H3C2 H 1.1938 1.0162 1.0139 0.049 Uiso 1 1 calc R U . B 1
H3C3 H 1.3128 0.9944 0.9398 0.049 Uiso 1 1 calc R U . B 1

loop_
_atom_site_aniso_label
_atom_site_aniso_U_11
_atom_site_aniso_U_22
_atom_site_aniso_U_33
_atom_site_aniso_U_23
_atom_site_aniso_U_13
_atom_site_aniso_U_12
In1 0.01243(9) 0.01319(12) 0.01278(12) 0.00360(7) 0.00495(8) 0.00609(7)
Cl1 0.0245(4) 0.0198(4) 0.0171(4) 0.0080(3) 0.0100(3) 0.0098(3)
Cl2 0.0164(3) 0.0257(4) 0.0342(5) 0.0104(4) 0.0084(3) 0.0129(3)
O1A 0.0121(9) 0.0169(11) 0.0136(11) 0.0061(8) 0.0056(8) 0.0060(8)
C1A 0.0135(12) 0.0171(15) 0.0217(17) 0.0049(12) 0.0104(12) 0.0072(11)
C2A 0.0135(12) 0.0194(16) 0.0207(17) 0.0083(13) 0.0054(12) 0.0069(12)
O2A 0.0141(9) 0.0158(11) 0.0199(12) 0.0025(9) 0.0046(9) 0.0054(8)
C3A 0.0204(15) 0.0145(16) 0.0244(19) 0.0020(13) 0.0038(14) 0.0037(12)
O1B 0.0148(10) 0.0145(11) 0.0160(11) -0.0040(8) 0.0059(9) 0.0044(8)
C1B 0.0301(17) 0.0146(16) 0.0251(18) 0.0035(13) 0.0165(15) 0.0120(13)
C2B 0.0284(17) 0.0237(18) 0.0252(19) 0.0008(14) 0.0189(15) 0.0107(14)
O2B 0.0317(13) 0.0272(14) 0.0189(13) 0.0063(10) 0.0146(11) 0.0061(11)
C3B 0.047(2) 0.036(2) 0.029(2) 0.0127(17) 0.028(2) 0.0074(19)
O1C 0.0311(13) 0.0126(12) 0.0122(12) -0.0006(9) 0.0012(10) 0.0066(10)
C1C 0.018(5) 0.021(4) 0.018(4) 0.000(3) 0.002(4) 0.006(4)
C2C 0.019(3) 0.023(5) 0.011(4) 0.000(3) 0.001(3) 0.013(3)
O2C 0.018(2) 0.021(3) 0.019(3) 0.001(2) 0.002(2) 0.0057(19)
C4C 0.023(5) 0.026(4) 0.013(4) 0.009(3) 0.005(4) 0.015(4)
C5C 0.032(4) 0.018(4) 0.012(4) 0.001(3) 0.006(3) 0.016(3)
O3C 0.020(2) 0.016(3) 0.024(3) 0.000(2) 0.004(2) 0.008(2)
C3C 0.0280(19) 0.040(2) 0.030(2) 0.0034(18) 0.0088(17) 0.0174(18)

loop_
_atom_type_symbol
_atom_type_description
_atom_type_scat_dispersion_real
_atom_type_scat_dispersion_imag
_atom_type_scat_source
C C 0.0033 0.0016 'International Tables Vol C Tables 4.2.6.8 and 6.1.1.4'
H H 0.0000 0.0000 'International Tables Vol C Tables 4.2.6.8 and 6.1.1.4'
O O 0.0106 0.0060 'International Tables Vol C Tables 4.2.6.8 and 6.1.1.4'
Cl Cl 0.1484 0.1585 'International Tables Vol C Tables 4.2.6.8 and 6.1.1.4'
In In -0.7276 1.3100 'International Tables Vol C Tables 4.2.6.8 and 6.1.1.4'

loop_
_geom_angle_atom_site_label_1
_geom_angle_atom_site_label_2
_geom_angle_atom_site_label_3
_geom_angle
_geom_angle_site_symmetry_1
_geom_angle_site_symmetry_3
O1A In1 O1A 73.79(9) 2_666 .
O1A In1 O1B 87.90(9) 2_666 .
O1A In1 O1B 80.60(10) . .
O1A In1 O1C 88.14(9) 2_666 .
O1A In1 O1C 93.34(10) . .
O1B In1 O1C 173.49(9) . .
O1A In1 Cl2 95.02(7) 2_666 .
O1A In1 Cl2 166.94(6) . .
O1B In1 Cl2 92.49(8) . .
O1C In1 Cl2 93.00(9) . .
O1A In1 Cl1 167.71(6) 2_666 .
O1A In1 Cl1 94.31(7) . .
O1B In1 Cl1 93.25(7) . .
O1C In1 Cl1 89.53(7) . .
Cl2 In1 Cl1 97.15(4) . .
C1A O1A In1 126.4(2) . 2_666
C1A O1A In1 126.84(19) . .
In1 O1A In1 106.21(9) 2_666 .
O1A C1A C2A 113.7(3) . .
O1A C1A H1A1 108.8 . .
C2A C1A H1A1 108.8 . .
O1A C1A H1A2 108.8 . .
C2A C1A H1A2 108.8 . .
H1A1 C1A H1A2 107.7 . .
O2A C2A C1A 110.5(3) . .
O2A C2A H2A1 109.5 . .
C1A C2A H2A1 109.5 . .
O2A C2A H2A2 109.5 . .
C1A C2A H2A2 109.5 . .
H2A1 C2A H2A2 108.1 . .
C3A O2A C2A 111.7(3) . .
O2A C3A H3A1 109.5 . .
O2A C3A H3A2 109.5 . .
H3A1 C3A H3A2 109.5 . .
O2A C3A H3A3 109.5 . .
H3A1 C3A H3A3 109.5 . .
H3A2 C3A H3A3 109.5 . .
C1B O1B In1 135.0(2) . .
C1B O1B H1B 109.5 . .
In1 O1B H1B 113.3 . .
O1B C1B C2B 110.0(3) . .
O1B C1B H1B1 109.7 . .
C2B C1B H1B1 109.7 . .
O1B C1B H1B2 109.7 . .
C2B C1B H1B2 109.7 . .
H1B1 C1B H1B2 108.2 . .
O2B C2B C1B 109.5(3) . .
O2B C2B H2B1 109.8 . .
C1B C2B H2B1 109.8 . .
O2B C2B H2B2 109.8 . .
C1B C2B H2B2 109.8 . .
H2B1 C2B H2B2 108.2 . .
C2B O2B C3B 111.2(3) . .
O2B C3B H3B1 109.5 . .
O2B C3B H3B2 109.5 . .
H3B1 C3B H3B2 109.5 . .
O2B C3B H3B3 109.5 . .
H3B1 C3B H3B3 109.5 . .
H3B2 C3B H3B3 109.5 . .
C4C O1C In1 125.3(5) . .
C1C O1C In1 115.5(5) . .
C1C O1C H1C 109.5 . .
In1 O1C H1C 127.4 . .
C2C C1C O1C 113.3(9) . .
C2C C1C H1C1 108.9 . .
O1C C1C H1C1 108.9 . .
C2C C1C H1C2 108.9 . .
O1C C1C H1C2 108.9 . .
H1C1 C1C H1C2 107.7 . .
O2C C2C C1C 109.9(8) . .
O2C C2C H2C1 109.7 . .
C1C C2C H2C1 109.7 . .
O2C C2C H2C2 109.7 . .
C1C C2C H2C2 109.7 . .
H2C1 C2C H2C2 108.2 . .
C3C O2C C2C 110.4(6) . .
O1C C4C C5C 106.4(8) . .
O1C C4C H4C1 110.4 . .
C5C C4C H4C1 110.4 . .
O1C C4C H4C2 110.4 . .
C5C C4C H4C2 110.4 . .
H4C1 C4C H4C2 108.6 . .
O3C C5C C4C 111.0(8) . .
O3C C5C H5C1 109.4 . .
C4C C5C H5C1 109.4 . .
O3C C5C H5C2 109.4 . .
C4C C5C H5C2 109.4 . .
H5C1 C5C H5C2 108.0 . .
C5C O3C C3C 115.3(6) . .
O2C C3C H3C1 109.5 . .
O2C C3C H3C2 109.5 . .
H3C1 C3C H3C2 109.5 . .
O2C C3C H3C3 109.5 . .
H3C1 C3C H3C3 109.5 . .
H3C2 C3C H3C3 109.5 . .

loop_
_geom_bond_atom_site_label_1
_geom_bond_atom_site_label_2
_geom_bond_distance
_geom_bond_site_symmetry_2
In1 O1A 2.140(2) 2_666
In1 O1A 2.147(2) .
In1 O1B 2.230(3) .
In1 O1C 2.259(3) .
In1 Cl2 2.4199(12) .
In1 Cl1 2.4336(12) .
O1A C1A 1.414(3) .
O1A In1 2.140(2) 2_666
C1A C2A 1.505(5) .
C1A H1A1 0.9900 .
C1A H1A2 0.9900 .
C2A O2A 1.436(4) .
C2A H2A1 0.9900 .
C2A H2A2 0.9900 .
O2A C3A 1.435(4) .
C3A H3A1 0.9800 .
C3A H3A2 0.9800 .
C3A H3A3 0.9800 .
O1B C1B 1.424(4) .
O1B H1B 0.8400 .
C1B C2B 1.497(5) .
C1B H1B1 0.9900 .
C1B H1B2 0.9900 .
C2B O2B 1.422(5) .
C2B H2B1 0.9900 .
C2B H2B2 0.9900 .
O2B C3B 1.442(4) .
C3B H3B1 0.9800 .
C3B H3B2 0.9800 .
C3B H3B3 0.9800 .
O1C C4C 1.436(13) .
O1C C1C 1.500(14) .
O1C H1C 0.8400 .
C1C C2C 1.494(14) .
C1C H1C1 0.9900 .
C1C H1C2 0.9900 .
C2C O2C 1.417(10) .
C2C H2C1 0.9900 .
C2C H2C2 0.9900 .
O2C C3C 1.326(6) .
C4C C5C 1.485(14) .
C4C H4C1 0.9900 .
C4C H4C2 0.9900 .
C5C O3C 1.416(10) .
C5C H5C1 0.9900 .
C5C H5C2 0.9900 .
O3C C3C 1.506(7) .
C3C H3C1 0.9800 .
C3C H3C2 0.9800 .
C3C H3C3 0.9800 .

loop_
_geom_hbond_atom_site_label_D
_geom_hbond_atom_site_label_H
_geom_hbond_atom_site_label_A
_geom_hbond_distance_DH
_geom_hbond_distance_HA
_geom_hbond_distance_DA
_geom_hbond_angle_DHA
_geom_hbond_site_symmetry_A
C1A H1A2 Cl1 0.99 2.73 3.446(4) 129.5 .
C3A H3A3 O2C 0.98 2.58 3.380(6) 138.9 2_666
C3A H3A3 O3C 0.98 2.44 3.388(7) 161.6 2_666
O1B H1B O2A 0.84 1.78 2.598(3) 164.6 .
O1C H1C O2B 0.84 1.91 2.707(4) 157.4 2_666
C1C H1C2 Cl2 0.99 2.74 3.489(12) 133.0 .
C4C H4C1 Cl1 0.99 2.76 3.455(13) 127.4 .

loop_
_geom_torsion_atom_site_label_1
_geom_torsion_atom_site_label_2
_geom_torsion_atom_site_label_3
_geom_torsion_atom_site_label_4
_geom_torsion
_geom_torsion_site_symmetry_1
In1 O1A C1A C2A 73.6(3) 2_666
In1 O1A C1A C2A -96.9(3) .
O1A C1A C2A O2A 65.1(3) .
C1A C2A O2A C3A -175.4(2) .
In1 O1B C1B C2B -70.6(4) .
O1B C1B C2B O2B -61.8(4) .
C1B C2B O2B C3B -179.8(3) .
In1 O1C C1C C2C 149.3(6) .
O1C C1C C2C O2C -70.3(10) .
C1C C2C O2C C3C -176.7(7) .
In1 O1C C4C C5C 104.9(8) .
O1C C4C C5C O3C 76.4(10) .
C4C C5C O3C C3C -173.5(7) .
